data_7022450
loop_
_publ_author_name
'Dean, Rebecca K.'
'Reckling, Amy M.'
'Chen, Hua'
'Dawe, Louise N.'
'Schneider, Celine M.'
'Kozak, Christopher M.'

_publ_section_title
;
 Ring-opening polymerization of cyclic esters with lithium
 amine-bis(phenolate) complexes.
;
_journal_issue 10
_journal_name_full 'Dalton transactions (Cambridge, England : 2003)'
_journal_page_first 3504
_journal_page_last 3520
_journal_paper_doi 10.1039/c2dt32682e
_journal_volume 42
_journal_year 2013
_chemical_formula_moiety 'C39 H51 Li2 N3 O3'
_chemical_formula_sum 'C39 H51 Li2 N3 O3'
_chemical_formula_weight 623.73
_chemical_name_systematic
;
?
;
_space_group_IT_number 14
_symmetry_cell_setting monoclinic
_symmetry_Int_Tables_number 14
_symmetry_space_group_name_Hall '-P 2ybc'
_symmetry_space_group_name_H-M 'P 1 21/c 1'
_atom_sites_solution_hydrogens geom
_atom_sites_solution_primary direct
_atom_sites_solution_secondary difmap
_audit_creation_method SHELXL-97
_cell_angle_alpha 90.00
_cell_angle_beta 111.490(3)
_cell_angle_gamma 90.00
_cell_formula_units_Z 4
_cell_length_a 13.499(2)
_cell_length_b 14.9155(19)
_cell_length_c 19.625(3)
_cell_measurement_reflns_used 13786
_cell_measurement_temperature 153(2)
_cell_measurement_theta_max 30.9
_cell_measurement_theta_min 2.1
_cell_volume 3676.7(9)
_computing_cell_refinement 'CrystalClear (Rigaku/MSC Inc., 2005)'
_computing_data_collection 'CrystalClear (Rigaku/MSC Inc., 2005)'
_computing_data_reduction 'CrystalClear (Rigaku/MSC Inc., 2005)'
_computing_molecular_graphics 'CrystalStructure3.7.0(Rigaku/MSC Inc.,2005)'
_computing_publication_material 'CrystalStructure3.7.0(Rigaku/MSC Inc.,2005)'
_computing_structure_refinement 'SHELXL-97 (Acta Cryst., 2008, A64, 112-122)'
_computing_structure_solution 'SHELXS-97 (Acta Cryst., 2008, A64, 112-122)'
_diffrn_ambient_temperature 153(2)
_diffrn_detector_area_resol_mean 14.63
_diffrn_measured_fraction_theta_full 0.999
_diffrn_measured_fraction_theta_max 0.999
_diffrn_measurement_device_type 'Rigaku Saturn'
_diffrn_measurement_method \w
_diffrn_radiation_monochromator 'graphite - Rigaku SHINE'
_diffrn_radiation_source 'fine-focus sealed tube'
_diffrn_radiation_type MoK\a
_diffrn_radiation_wavelength 0.71075
_diffrn_reflns_av_R_equivalents 0.0386
_diffrn_reflns_av_sigmaI/netI 0.0245
_diffrn_reflns_limit_h_max 13
_diffrn_reflns_limit_h_min -16
_diffrn_reflns_limit_k_max 18
_diffrn_reflns_limit_k_min -18
_diffrn_reflns_limit_l_max 24
_diffrn_reflns_limit_l_min -24
_diffrn_reflns_number 48100
_diffrn_reflns_theta_full 26.50
_diffrn_reflns_theta_max 26.50
_diffrn_reflns_theta_min 2.61
_exptl_absorpt_coefficient_mu 0.070
_exptl_absorpt_correction_T_max 0.9924
_exptl_absorpt_correction_T_min 0.9837
_exptl_absorpt_correction_type numerical
_exptl_absorpt_process_details '(T. Higashi, 2000)'
_exptl_crystal_colour Colorless
_exptl_crystal_density_diffrn 1.127
_exptl_crystal_density_method 'not measured'
_exptl_crystal_description Prism
_exptl_crystal_F_000 1344
_exptl_crystal_size_max 0.36
_exptl_crystal_size_mid 0.24
_exptl_crystal_size_min 0.23
_refine_diff_density_max 0.317
_refine_diff_density_min -0.334
_refine_diff_density_rms 0.041
_refine_ls_extinction_method none
_refine_ls_goodness_of_fit_ref 1.184
_refine_ls_hydrogen_treatment constr
_refine_ls_matrix_type full
_refine_ls_number_parameters 515
_refine_ls_number_reflns 7616
_refine_ls_number_restraints 73
_refine_ls_restrained_S_all 1.203
_refine_ls_R_factor_all 0.0688
_refine_ls_R_factor_gt 0.0674
_refine_ls_shift/su_max 0.000
_refine_ls_shift/su_mean 0.000
_refine_ls_structure_factor_coef Fsqd
_refine_ls_weighting_details 'calc w=1/[\s^2^(Fo^2^)+(0.0647P)^2^+1.2750P] where P=(Fo^2^+2Fc^2^)/3'
_refine_ls_weighting_scheme calc
_refine_ls_wR_factor_gt 0.1629
_refine_ls_wR_factor_ref 0.1640
_reflns_number_gt 7456
_reflns_number_total 7616
_reflns_threshold_expression >2sigma(I)
_cod_data_source_file c2dt32682e.txt
_cod_data_source_block Cmpd3
_cod_depositor_comments
;
The following automatic conversions were performed:

'_exptl_absorpt_correction_type' value 'Numerical' changed to
'numerical' according to
/home/saulius/struct/CIF-dictionaries/cif_core.dic dictionary named
'cif_core.dic' version 2.4.2 from 2011-04-26.

Automatic conversion script
Id: cif_fix_values 1891 2012-01-12 08:04:46Z andrius 
;
_cod_original_cell_volume 3676.8(10)
_cod_database_code 7022450

loop_
_symmetry_equiv_pos_as_xyz
'x, y, z'
'-x, y+1/2, -z+1/2'
'-x, -y, -z'
'x, -y-1/2, z-1/2'

loop_
_atom_site_label
_atom_site_type_symbol
_atom_site_fract_x
_atom_site_fract_y
_atom_site_fract_z
_atom_site_U_iso_or_equiv
_atom_site_adp_type
_atom_site_occupancy
_atom_site_symmetry_multiplicity
_atom_site_calc_flag
_atom_site_refinement_flags
_atom_site_disorder_assembly
_atom_site_disorder_group
O1 O 0.17023(9) 0.55979(9) 0.30220(6) 0.0387(3) Uani 1 1 d . B .
O2 O 0.28678(9) 0.52867(8) 0.20230(7) 0.0379(3) Uani 1 1 d . . .
O3 O 0.43381(10) 0.48084(9) 0.37521(8) 0.0529(4) Uani 1 1 d . . .
N1 N 0.25684(11) 0.37934(10) 0.29446(8) 0.0346(3) Uani 1 1 d . . .
N2 N 0.17691(13) 0.72936(12) 0.19499(9) 0.0475(4) Uani 1 1 d . . .
N3 N 0.00829(14) 0.56591(14) 0.13031(9) 0.0573(5) Uani 1 1 d U . .
C1 C 0.15930(12) 0.52924(12) 0.36285(9) 0.0352(4) Uani 1 1 d . . .
C2 C 0.14135(13) 0.58669(13) 0.41534(9) 0.0374(4) Uani 1 1 d . B .
C3 C 0.12452(15) 0.68760(13) 0.40105(10) 0.0420(4) Uani 1 1 d . . .
C4 C 0.22540(16) 0.73036(13) 0.39635(11) 0.0469(4) Uani 1 1 d . B .
H4A H 0.2838 0.7256 0.4440 0.070 Uiso 1 1 calc R . .
H4B H 0.2118 0.7937 0.3828 0.070 Uiso 1 1 calc R . .
H4C H 0.2450 0.6990 0.3592 0.070 Uiso 1 1 calc R . .
C5 C 0.02927(16) 0.70319(15) 0.32883(11) 0.0521(5) Uani 1 1 d . B .
H5A H 0.0430 0.6737 0.2885 0.078 Uiso 1 1 calc R . .
H5B H 0.0197 0.7677 0.3191 0.078 Uiso 1 1 calc R . .
H5C H -0.0354 0.6781 0.3330 0.078 Uiso 1 1 calc R . .
C6 C 0.09951(18) 0.73672(15) 0.46164(12) 0.0535(5) Uani 1 1 d . B .
H6A H 0.0343 0.7120 0.4652 0.080 Uiso 1 1 calc R . .
H6B H 0.0895 0.8007 0.4499 0.080 Uiso 1 1 calc R . .
H6C H 0.1588 0.7288 0.5085 0.080 Uiso 1 1 calc R . .
C7 C 0.13917(14) 0.54828(13) 0.47963(10) 0.0412(4) Uani 1 1 d . . .
H7 H 0.1270 0.5866 0.5144 0.049 Uiso 1 1 calc R B .
C8 C 0.15377(14) 0.45704(13) 0.49598(10) 0.0415(4) Uani 1 1 d . B .
C9 C 0.15810(17) 0.42009(16) 0.56849(11) 0.0527(5) Uani 1 1 d . . .
H9A H 0.1553 0.3545 0.5661 0.079 Uiso 1 1 calc R B .
H9B H 0.0973 0.4427 0.5794 0.079 Uiso 1 1 calc R . .
H9C H 0.2245 0.4390 0.6071 0.079 Uiso 1 1 calc R . .
C10 C 0.16469(14) 0.40188(13) 0.44260(10) 0.0401(4) Uani 1 1 d . . .
H10 H 0.1721 0.3391 0.4512 0.048 Uiso 1 1 calc R B .
C11 C 0.16518(13) 0.43557(13) 0.37678(9) 0.0375(4) Uani 1 1 d . B .
C12 C 0.16388(14) 0.37274(13) 0.31666(10) 0.0413(4) Uani 1 1 d . B .
H12A H 0.1593 0.3105 0.3328 0.050 Uiso 1 1 calc R . .
H12B H 0.0988 0.3844 0.2732 0.050 Uiso 1 1 calc R . .
C13 C 0.22775(14) 0.34960(13) 0.21791(10) 0.0398(4) Uani 1 1 d . B .
H13A H 0.1586 0.3770 0.1880 0.048 Uiso 1 1 calc R . .
H13B H 0.2180 0.2837 0.2159 0.048 Uiso 1 1 calc R . .
C14 C 0.30825(13) 0.37304(12) 0.18442(9) 0.0354(4) Uani 1 1 d . . .
C15 C 0.35346(14) 0.30474(12) 0.15732(9) 0.0388(4) Uani 1 1 d . B .
H15 H 0.3360 0.2443 0.1634 0.047 Uiso 1 1 calc R . .
C16 C 0.42317(15) 0.32197(13) 0.12176(9) 0.0400(4) Uani 1 1 d . . .
C17 C 0.46953(19) 0.24786(15) 0.09060(13) 0.0558(5) Uani 1 1 d . B .
H17A H 0.4917 0.1983 0.1257 0.084 Uiso 1 1 calc R . .
H17B H 0.5314 0.2706 0.0811 0.084 Uiso 1 1 calc R . .
H17C H 0.4157 0.2265 0.0447 0.084 Uiso 1 1 calc R . .
C18 C 0.44717(14) 0.41149(12) 0.11503(9) 0.0384(4) Uani 1 1 d . B .
H18 H 0.4954 0.4246 0.0912 0.046 Uiso 1 1 calc R . .
C19 C 0.40488(13) 0.48304(12) 0.14104(9) 0.0354(4) Uani 1 1 d . . .
C20 C 0.43475(15) 0.58002(12) 0.13092(10) 0.0412(4) Uani 1 1 d . B .
C21 C 0.5103(2) 0.58558(15) 0.08866(14) 0.0587(6) Uani 1 1 d . . .
H21A H 0.5285 0.6484 0.0845 0.088 Uiso 1 1 calc R B .
H21B H 0.4753 0.5602 0.0396 0.088 Uiso 1 1 calc R . .
H21C H 0.5753 0.5517 0.1149 0.088 Uiso 1 1 calc R . .
C22 C 0.33379(17) 0.63339(14) 0.08716(11) 0.0500(5) Uani 1 1 d . . .
H22A H 0.2836 0.6311 0.1127 0.075 Uiso 1 1 calc R B .
H22B H 0.3006 0.6071 0.0382 0.075 Uiso 1 1 calc R . .
H22C H 0.3529 0.6959 0.0827 0.075 Uiso 1 1 calc R . .
C23 C 0.49192(16) 0.62316(14) 0.20599(11) 0.0485(5) Uani 1 1 d . . .
H23A H 0.4486 0.6158 0.2362 0.073 Uiso 1 1 calc R B .
H23B H 0.5026 0.6872 0.1997 0.073 Uiso 1 1 calc R . .
H23C H 0.5611 0.5941 0.2301 0.073 Uiso 1 1 calc R . .
C24 C 0.33167(13) 0.46458(12) 0.17675(9) 0.0336(4) Uani 1 1 d . B .
C25 C 0.35175(14) 0.33497(12) 0.34594(10) 0.0381(4) Uani 1 1 d . B .
H25A H 0.3971 0.3144 0.3192 0.046 Uiso 1 1 calc R A 1
H25B H 0.3297 0.2815 0.3668 0.046 Uiso 1 1 calc R A 1
C26 C 0.41688(17) 0.39741(15) 0.40857(12) 0.0381(5) Uani 0.817(4) 1 d P B 1
H26 H 0.3784 0.4091 0.4426 0.046 Uiso 0.817(4) 1 calc PR B 1
C27 C 0.5289(2) 0.3628(2) 0.45043(17) 0.0456(7) Uani 0.817(4) 1 d P B 1
H27A H 0.5575 0.3870 0.5009 0.055 Uiso 0.817(4) 1 calc PR B 1
H27B H 0.5305 0.2965 0.4525 0.055 Uiso 0.817(4) 1 calc PR B 1
C28 C 0.5910(2) 0.3981(2) 0.40503(16) 0.0527(7) Uani 0.817(4) 1 d P B 1
H28A H 0.6675 0.4049 0.4353 0.063 Uiso 0.817(4) 1 calc PR B 1
H28B H 0.5834 0.3577 0.3634 0.063 Uiso 0.817(4) 1 calc PR B 1
C29 C 0.5404(3) 0.4869(2) 0.3790(2) 0.0601(9) Uani 0.817(4) 1 d P B 1
H29A H 0.5787 0.5348 0.4134 0.072 Uiso 0.817(4) 1 calc PR B 1
H29B H 0.5422 0.5008 0.3301 0.072 Uiso 0.817(4) 1 calc PR B 1
C30 C 0.4537(7) 0.3749(6) 0.3508(5) 0.034(2) Uani 0.183(4) 1 d P B 2
H30 H 0.4689 0.3709 0.3047 0.040 Uiso 0.183(4) 1 calc PR B 2
C31 C 0.5473(10) 0.3502(8) 0.4200(7) 0.040(3) Uani 0.183(4) 1 d P B 2
H31A H 0.5318 0.2952 0.4425 0.048 Uiso 0.183(4) 1 calc PR B 2
H31B H 0.6125 0.3403 0.4091 0.048 Uiso 0.183(4) 1 calc PR B 2
C32 C 0.5602(10) 0.4302(8) 0.4701(6) 0.055(3) Uani 0.183(4) 1 d PD B 2
H32A H 0.5141 0.4254 0.4992 0.066 Uiso 0.183(4) 1 calc PR B 2
H32B H 0.6352 0.4381 0.5035 0.066 Uiso 0.183(4) 1 calc PR B 2
C33 C 0.5247(12) 0.5044(9) 0.4148(9) 0.059(4) Uani 0.183(4) 1 d PD B 2
H33A H 0.5234 0.5627 0.4387 0.070 Uiso 0.183(4) 1 calc PR B 2
H33B H 0.5719 0.5094 0.3865 0.070 Uiso 0.183(4) 1 calc PR B 2
C34 C 0.27469(16) 0.76249(16) 0.22925(12) 0.0533(5) Uani 1 1 d . . .
H34 H 0.3321 0.7213 0.2470 0.064 Uiso 1 1 calc R . .
C35 C 0.29740(18) 0.85214(17) 0.24043(12) 0.0587(6) Uani 1 1 d . . .
H35 H 0.3684 0.8721 0.2654 0.070 Uiso 1 1 calc R . .
C36 C 0.21466(19) 0.91276(17) 0.21448(13) 0.0599(6) Uani 1 1 d . . .
H36 H 0.2274 0.9753 0.2216 0.072 Uiso 1 1 calc R . .
C37 C 0.11330(18) 0.88054(16) 0.17806(13) 0.0579(6) Uani 1 1 d . . .
H37 H 0.0548 0.9205 0.1588 0.069 Uiso 1 1 calc R . .
C38 C 0.09841(16) 0.78952(15) 0.17007(12) 0.0501(5) Uani 1 1 d . . .
H38 H 0.0281 0.7680 0.1454 0.060 Uiso 1 1 calc R . .
C39 C -0.0392(6) 0.5920(5) 0.0619(4) 0.0676(15) Uani 0.573(11) 1 d PU C 3
H39 H 0.0063 0.6131 0.0382 0.081 Uiso 0.573(11) 1 calc PR C 3
C40 C -0.1466(7) 0.5925(5) 0.0201(4) 0.078(2) Uani 0.573(11) 1 d PU C 3
H40 H -0.1722 0.6122 -0.0294 0.093 Uiso 0.573(11) 1 calc PR C 3
C41 C -0.2137(6) 0.5641(5) 0.0521(5) 0.0868(19) Uani 0.573(11) 1 d PU C 3
H41 H -0.2885 0.5654 0.0262 0.104 Uiso 0.573(11) 1 calc PR C 3
C42 C -0.1719(4) 0.5328(5) 0.1239(4) 0.0850(17) Uani 0.573(11) 1 d PU C 3
H42 H -0.2177 0.5099 0.1467 0.102 Uiso 0.573(11) 1 calc PR C 3
C43 C -0.0649(7) 0.5352(6) 0.1611(4) 0.0663(14) Uani 0.573(11) 1 d PU C 3
H43 H -0.0380 0.5151 0.2105 0.080 Uiso 0.573(11) 1 calc PR C 3
C44 C 0.0010(7) 0.5866(7) 0.0600(5) 0.0663(17) Uani 0.427(11) 1 d PU C 4
H44 H 0.0635 0.5946 0.0492 0.080 Uiso 0.427(11) 1 calc PR C 4
C45 C -0.0984(8) 0.5955(6) 0.0059(4) 0.078(2) Uani 0.427(11) 1 d PU C 4
H45 H -0.1053 0.6128 -0.0422 0.094 Uiso 0.427(11) 1 calc PR C 4
C46 C -0.1858(7) 0.5793(8) 0.0221(7) 0.080(2) Uani 0.427(11) 1 d PU C 4
H46 H -0.2547 0.5830 -0.0150 0.095 Uiso 0.427(11) 1 calc PR C 4
C47 C -0.1746(7) 0.5578(8) 0.0913(6) 0.087(2) Uani 0.427(11) 1 d PU C 4
H47 H -0.2346 0.5457 0.1041 0.104 Uiso 0.427(11) 1 calc PR C 4
C48 C -0.0701(11) 0.5541(9) 0.1437(6) 0.076(2) Uani 0.427(11) 1 d PU C 4
H48 H -0.0615 0.5414 0.1929 0.091 Uiso 0.427(11) 1 calc PR C 4
Li1 Li 0.2980(2) 0.5099(2) 0.29918(16) 0.0370(6) Uani 1 1 d . B .
Li2 Li 0.1598(2) 0.5876(2) 0.20461(17) 0.0448(7) Uani 1 1 d . B .

loop_
_atom_site_aniso_label
_atom_site_aniso_U_11
_atom_site_aniso_U_22
_atom_site_aniso_U_33
_atom_site_aniso_U_23
_atom_site_aniso_U_13
_atom_site_aniso_U_12
O1 0.0357(6) 0.0501(7) 0.0314(6) 0.0023(5) 0.0136(5) 0.0053(5)
O2 0.0363(6) 0.0415(7) 0.0391(7) 0.0023(5) 0.0176(5) 0.0047(5)
O3 0.0348(7) 0.0412(7) 0.0673(9) 0.0130(6) 0.0005(6) -0.0039(5)
N1 0.0310(7) 0.0402(8) 0.0332(7) -0.0018(6) 0.0124(6) -0.0030(6)
N2 0.0419(9) 0.0578(10) 0.0449(9) 0.0078(7) 0.0183(7) 0.0087(7)
N3 0.0467(9) 0.0787(12) 0.0379(8) 0.0035(8) 0.0053(7) -0.0014(9)
C1 0.0245(7) 0.0493(10) 0.0307(8) 0.0003(7) 0.0088(6) 0.0012(7)
C2 0.0277(8) 0.0502(10) 0.0330(8) -0.0005(7) 0.0097(7) 0.0018(7)
C3 0.0388(9) 0.0491(11) 0.0390(9) 0.0009(8) 0.0153(8) 0.0073(8)
C4 0.0481(11) 0.0467(11) 0.0490(11) 0.0009(8) 0.0215(9) 0.0033(8)
C5 0.0428(11) 0.0630(13) 0.0486(11) 0.0065(10) 0.0144(9) 0.0182(9)
C6 0.0584(12) 0.0551(12) 0.0549(12) -0.0039(10) 0.0302(10) 0.0062(10)
C7 0.0351(9) 0.0559(11) 0.0338(9) -0.0037(8) 0.0138(7) 0.0005(8)
C8 0.0336(9) 0.0556(11) 0.0358(9) 0.0020(8) 0.0132(7) -0.0022(8)
C9 0.0539(12) 0.0654(13) 0.0408(10) 0.0052(9) 0.0197(9) -0.0021(10)
C10 0.0329(9) 0.0470(10) 0.0413(9) 0.0018(8) 0.0146(7) -0.0041(7)
C11 0.0290(8) 0.0485(10) 0.0362(9) -0.0024(7) 0.0132(7) -0.0028(7)
C12 0.0352(9) 0.0484(10) 0.0437(10) -0.0045(8) 0.0185(8) -0.0083(8)
C13 0.0384(9) 0.0442(10) 0.0366(9) -0.0064(7) 0.0136(7) -0.0098(7)
C14 0.0316(8) 0.0430(9) 0.0291(8) -0.0025(7) 0.0081(7) -0.0036(7)
C15 0.0411(9) 0.0390(9) 0.0346(8) -0.0032(7) 0.0119(7) -0.0025(7)
C16 0.0416(9) 0.0453(10) 0.0328(8) -0.0028(7) 0.0134(7) 0.0017(8)
C17 0.0687(14) 0.0493(12) 0.0586(13) -0.0069(10) 0.0342(11) 0.0048(10)
C18 0.0373(9) 0.0471(10) 0.0325(8) -0.0006(7) 0.0147(7) 0.0021(7)
C19 0.0328(8) 0.0427(9) 0.0299(8) 0.0010(7) 0.0103(7) 0.0014(7)
C20 0.0458(10) 0.0414(10) 0.0427(10) 0.0019(8) 0.0235(8) 0.0007(8)
C21 0.0724(15) 0.0486(12) 0.0742(15) 0.0036(10) 0.0495(13) -0.0023(10)
C22 0.0602(12) 0.0476(11) 0.0444(10) 0.0096(8) 0.0217(9) 0.0070(9)
C23 0.0452(10) 0.0488(11) 0.0539(11) -0.0045(9) 0.0212(9) -0.0066(8)
C24 0.0296(8) 0.0413(9) 0.0281(8) 0.0003(7) 0.0084(6) 0.0026(7)
C25 0.0380(9) 0.0367(9) 0.0407(9) 0.0016(7) 0.0157(7) -0.0010(7)
C26 0.0364(11) 0.0410(12) 0.0358(11) 0.0047(9) 0.0121(9) -0.0006(9)
C27 0.0391(13) 0.0492(18) 0.0432(16) 0.0113(14) 0.0088(12) 0.0014(11)
C28 0.0364(12) 0.0608(17) 0.0602(16) 0.0188(13) 0.0169(12) 0.0050(11)
C29 0.0350(14) 0.059(2) 0.084(3) 0.0214(18) 0.0183(16) -0.0009(12)
C30 0.031(5) 0.033(5) 0.038(5) -0.007(4) 0.013(4) -0.002(3)
C31 0.040(6) 0.044(6) 0.030(6) 0.004(5) 0.007(5) 0.012(5)
C32 0.051(7) 0.048(7) 0.048(6) -0.007(5) -0.002(5) 0.004(5)
C33 0.044(7) 0.037(7) 0.077(11) 0.015(7) 0.000(7) -0.007(5)
C34 0.0408(10) 0.0693(14) 0.0488(11) 0.0107(10) 0.0152(9) 0.0116(10)
C35 0.0449(11) 0.0776(16) 0.0493(12) 0.0061(11) 0.0121(9) -0.0041(10)
C36 0.0594(13) 0.0583(13) 0.0606(13) 0.0049(11) 0.0203(11) -0.0020(10)
C37 0.0469(11) 0.0548(13) 0.0704(14) 0.0108(11) 0.0197(11) 0.0084(9)
C38 0.0384(10) 0.0563(12) 0.0550(12) 0.0091(9) 0.0163(9) 0.0060(8)
C39 0.056(3) 0.096(3) 0.041(2) 0.0079(19) 0.006(2) -0.001(3)
C40 0.058(4) 0.116(3) 0.044(2) 0.010(2) 0.002(3) -0.004(3)
C41 0.053(3) 0.132(3) 0.051(3) 0.015(3) -0.011(2) -0.006(2)
C42 0.046(2) 0.132(3) 0.059(3) 0.025(3) -0.001(2) -0.009(2)
C43 0.039(2) 0.103(3) 0.049(3) 0.021(2) 0.006(2) -0.003(2)
C44 0.045(3) 0.106(3) 0.039(2) 0.006(2) 0.005(3) -0.006(3)
C45 0.052(3) 0.123(4) 0.045(3) 0.009(3) 0.000(3) -0.009(3)
C46 0.045(4) 0.131(4) 0.049(3) 0.006(3) 0.001(3) -0.008(3)
C47 0.048(3) 0.142(4) 0.057(4) 0.018(3) 0.003(3) -0.006(3)
C48 0.051(3) 0.117(4) 0.050(3) 0.014(3) 0.007(3) -0.007(3)
Li1 0.0316(14) 0.0438(16) 0.0343(14) 0.0007(12) 0.0106(11) 0.0016(12)
Li2 0.0369(16) 0.0545(19) 0.0416(16) 0.0033(14) 0.0128(13) 0.0026(14)

loop_
_atom_type_symbol
_atom_type_description
_atom_type_scat_dispersion_real
_atom_type_scat_dispersion_imag
_atom_type_scat_source
C C 0.0033 0.0016 'International Tables Vol C Tables 4.2.6.8 and 6.1.1.4'
H H 0.0000 0.0000 'International Tables Vol C Tables 4.2.6.8 and 6.1.1.4'
Li Li -0.0003 0.0001 'International Tables Vol C Tables 4.2.6.8 and 6.1.1.4'
N N 0.0061 0.0033 'International Tables Vol C Tables 4.2.6.8 and 6.1.1.4'
O O 0.0106 0.0060 'International Tables Vol C Tables 4.2.6.8 and 6.1.1.4'

loop_
_geom_angle_atom_site_label_1
_geom_angle_atom_site_label_2
_geom_angle_atom_site_label_3
_geom_angle
C1 O1 Li1 107.04(13)
C1 O1 Li2 167.58(15)
Li1 O1 Li2 77.79(14)
C24 O2 Li1 113.50(14)
C24 O2 Li2 149.94(15)
Li1 O2 Li2 77.72(13)
C33 O3 C26 104.0(6)
C29 O3 C26 110.68(18)
C33 O3 C30 102.6(8)
C29 O3 C30 79.1(3)
C26 O3 C30 53.3(3)
C33 O3 Li1 149.1(6)
C29 O3 Li1 132.9(2)
C26 O3 Li1 105.99(14)
C30 O3 Li1 101.1(3)
C25 N1 C12 112.93(14)
C25 N1 C13 113.90(14)
C12 N1 C13 110.06(13)
C25 N1 Li1 104.34(13)
C12 N1 Li1 107.48(14)
C13 N1 Li1 107.64(13)
C38 N2 C34 116.10(19)
C38 N2 Li2 126.70(17)
C34 N2 Li2 116.04(16)
C48 N3 C39 97.3(5)
C48 N3 C44 120.5(5)
C39 N3 C43 112.1(4)
C44 N3 C43 134.1(4)
C48 N3 Li2 126.8(5)
C39 N3 Li2 131.5(4)
C44 N3 Li2 111.2(4)
C43 N3 Li2 114.7(3)
O1 C1 C11 119.46(15)
O1 C1 C2 122.91(16)
C11 C1 C2 117.64(15)
C11 C1 Li1 89.10(12)
C2 C1 Li1 138.61(14)
C7 C2 C1 118.13(17)
C7 C2 C3 121.18(16)
C1 C2 C3 120.69(15)
C2 C3 C6 112.75(16)
C2 C3 C4 110.08(15)
C6 C3 C4 107.43(16)
C2 C3 C5 109.50(16)
C6 C3 C5 107.08(16)
C4 C3 C5 109.93(16)
C3 C4 H4A 109.5
C3 C4 H4B 109.5
H4A C4 H4B 109.5
C3 C4 H4C 109.5
H4A C4 H4C 109.5
H4B C4 H4C 109.5
C3 C5 H5A 109.5
C3 C5 H5B 109.5
H5A C5 H5B 109.5
C3 C5 H5C 109.5
H5A C5 H5C 109.5
H5B C5 H5C 109.5
C3 C6 H6A 109.5
C3 C6 H6B 109.5
H6A C6 H6B 109.5
C3 C6 H6C 109.5
H6A C6 H6C 109.5
H6B C6 H6C 109.5
C8 C7 C2 124.06(17)
C8 C7 H7 118.0
C2 C7 H7 118.0
C10 C8 C7 116.85(17)
C10 C8 C9 121.34(18)
C7 C8 C9 121.81(18)
C8 C9 H9A 109.5
C8 C9 H9B 109.5
H9A C9 H9B 109.5
C8 C9 H9C 109.5
H9A C9 H9C 109.5
H9B C9 H9C 109.5
C8 C10 C11 121.88(18)
C8 C10 H10 119.1
C11 C10 H10 119.1
C10 C11 C1 121.08(16)
C10 C11 C12 120.16(17)
C1 C11 C12 118.61(16)
N1 C12 C11 115.10(14)
N1 C12 H12A 108.5
C11 C12 H12A 108.5
N1 C12 H12B 108.5
C11 C12 H12B 108.5
H12A C12 H12B 107.5
N1 C13 C14 114.21(14)
N1 C13 H13A 108.7
C14 C13 H13A 108.7
N1 C13 H13B 108.7
C14 C13 H13B 108.7
H13A C13 H13B 107.6
C15 C14 C24 121.17(16)
C15 C14 C13 119.09(16)
C24 C14 C13 119.61(16)
C16 C15 C14 122.10(17)
C16 C15 H15 119.0
C14 C15 H15 119.0
C15 C16 C18 116.77(16)
C15 C16 C17 121.90(18)
C18 C16 C17 121.32(17)
C16 C17 H17A 109.5
C16 C17 H17B 109.5
H17A C17 H17B 109.5
C16 C17 H17C 109.5
H17A C17 H17C 109.5
H17B C17 H17C 109.5
C16 C18 C19 124.02(17)
C16 C18 H18 118.0
C19 C18 H18 118.0
C18 C19 C24 118.77(16)
C18 C19 C20 120.84(15)
C24 C19 C20 120.39(15)
C23 C20 C19 109.58(15)
C23 C20 C21 107.26(17)
C19 C20 C21 112.29(15)
C23 C20 C22 110.50(16)
C19 C20 C22 109.80(16)
C21 C20 C22 107.36(16)
C20 C21 H21A 109.5
C20 C21 H21B 109.5
H21A C21 H21B 109.5
C20 C21 H21C 109.5
H21A C21 H21C 109.5
H21B C21 H21C 109.5
C20 C22 H22A 109.5
C20 C22 H22B 109.5
H22A C22 H22B 109.5
C20 C22 H22C 109.5
H22A C22 H22C 109.5
H22B C22 H22C 109.5
C20 C23 H23A 109.5
C20 C23 H23B 109.5
H23A C23 H23B 109.5
C20 C23 H23C 109.5
H23A C23 H23C 109.5
H23B C23 H23C 109.5
O2 C24 C14 120.17(15)
O2 C24 C19 122.67(15)
C14 C24 C19 117.16(15)
C14 C24 Li1 91.72(12)
C19 C24 Li1 139.59(13)
N1 C25 C30 115.0(4)
N1 C25 C26 112.15(15)
C30 C25 C26 57.0(4)
C30 C25 Li1 76.5(4)
C26 C25 Li1 72.42(12)
N1 C25 H25A 109.2
C30 C25 H25A 54.1
C26 C25 H25A 109.2
Li1 C25 H25A 104.7
N1 C25 H25B 109.2
C30 C25 H25B 135.7
C26 C25 H25B 109.2
Li1 C25 H25B 144.3
H25A C25 H25B 107.9
O3 C26 C27 104.04(18)
O3 C26 C25 107.17(16)
C27 C26 C25 113.0(2)
C27 C26 Li1 144.39(17)
C25 C26 Li1 75.20(12)
O3 C26 H26 110.8
C27 C26 H26 110.8
C25 C26 H26 110.8
Li1 C26 H26 96.8
C28 C27 C26 102.6(2)
C28 C27 H27A 111.3
C26 C27 H27A 111.3
C28 C27 H27B 111.3
C26 C27 H27B 111.3
H27A C27 H27B 109.2
C29 C28 C27 103.1(2)
C29 C28 H28A 111.1
C27 C28 H28A 111.1
C29 C28 H28B 111.1
C27 C28 H28B 111.1
H28A C28 H28B 109.1
O3 C29 C28 106.9(2)
O3 C29 H29A 110.3
C28 C29 H29A 110.3
O3 C29 H29B 110.3
C28 C29 H29B 110.3
H29A C29 H29B 108.6
C25 C30 C31 114.3(8)
C25 C30 O3 98.8(5)
C31 C30 O3 98.0(7)
C25 C30 H30 114.5
C31 C30 H30 114.5
O3 C30 H30 114.5
C32 C31 C30 104.4(8)
C32 C31 H31A 110.9
C30 C31 H31A 110.9
C32 C31 H31B 110.9
C30 C31 H31B 110.9
H31A C31 H31B 108.9
C33 C32 C31 100.5(11)
C33 C32 H32A 111.7
C31 C32 H32A 111.7
C33 C32 H32B 111.7
C31 C32 H32B 111.7
H32A C32 H32B 109.4
O3 C33 C32 103.0(10)
O3 C33 H33A 111.2
C32 C33 H33A 111.2
O3 C33 H33B 111.2
C32 C33 H33B 111.2
H33A C33 H33B 109.1
N2 C34 C35 124.2(2)
N2 C34 H34 117.9
C35 C34 H34 117.9
C34 C35 C36 118.4(2)
C34 C35 H35 120.8
C36 C35 H35 120.8
C37 C36 C35 118.6(2)
C37 C36 H36 120.7
C35 C36 H36 120.7
C38 C37 C36 118.7(2)
C38 C37 H37 120.6
C36 C37 H37 120.6
N2 C38 C37 124.0(2)
N2 C38 H38 118.0
C37 C38 H38 118.0
N3 C39 C40 128.4(6)
N3 C39 H39 115.8
C40 C39 H39 115.8
C41 C40 C39 117.4(6)
C41 C40 H40 121.3
C39 C40 H40 121.3
C40 C41 C42 119.0(5)
C40 C41 H41 120.5
C42 C41 H41 120.5
C43 C42 C41 119.5(6)
C43 C42 H42 120.2
C41 C42 H42 120.2
C42 C43 N3 123.5(5)
C42 C43 H43 118.3
N3 C43 H43 118.3
C45 C44 N3 119.0(6)
C45 C44 H44 120.5
N3 C44 H44 120.5
C46 C45 C44 119.2(8)
C46 C45 H45 120.4
C44 C45 H45 120.4
C47 C46 C45 119.6(8)
C47 C46 H46 120.2
C45 C46 H46 120.2
C46 C47 C48 117.1(8)
C46 C47 H47 121.4
C48 C47 H47 121.4
N3 C48 C47 124.4(9)
N3 C48 H48 117.8
C47 C48 H48 117.8
O2 Li1 O1 103.70(14)
O2 Li1 O3 121.04(16)
O1 Li1 O3 132.55(17)
O2 Li1 N1 100.31(14)
O1 Li1 N1 98.15(14)
O3 Li1 N1 89.20(13)
O2 Li1 Li2 52.44(11)
O1 Li1 Li2 51.38(11)
O3 Li1 Li2 162.19(18)
N1 Li1 Li2 107.95(15)
O2 Li1 C1 131.46(14)
O1 Li1 C1 29.09(7)
O3 Li1 C1 107.26(13)
N1 Li1 C1 83.99(11)
Li2 Li1 C1 80.00(12)
O2 Li1 C24 26.85(7)
O1 Li1 C24 125.38(14)
O3 Li1 C24 102.06(13)
N1 Li1 C24 81.38(11)
Li2 Li1 C24 76.59(12)
C1 Li1 C24 146.91(13)
O2 Li1 C26 134.00(15)
O1 Li1 C26 119.64(14)
O3 Li1 C26 30.94(7)
N1 Li1 C26 61.06(10)
Li2 Li1 C26 166.48(16)
C1 Li1 C26 90.55(11)
C24 Li1 C26 107.71(12)
O2 Li1 C25 112.98(14)
O1 Li1 C25 119.27(14)
O3 Li1 C25 58.44(9)
N1 Li1 C25 30.83(7)
Li2 Li1 C25 138.34(15)
C1 Li1 C25 95.27(11)
C24 Li1 C25 87.11(10)
C26 Li1 C25 32.38(7)
O1 Li2 O2 100.56(15)
O1 Li2 N3 111.44(17)
O2 Li2 N3 124.72(18)
O1 Li2 N2 109.34(17)
O2 Li2 N2 108.63(16)
N3 Li2 N2 101.78(15)
O1 Li2 Li1 50.83(11)
O2 Li2 Li1 49.84(11)
N3 Li2 Li1 139.82(19)
N2 Li2 Li1 117.84(16)

loop_
_geom_bond_atom_site_label_1
_geom_bond_atom_site_label_2
_geom_bond_distance
O1 C1 1.332(2)
O1 Li1 1.899(3)
O1 Li2 1.913(3)
O2 C24 1.325(2)
O2 Li1 1.872(3)
O2 Li2 1.942(3)
O3 C33 1.240(14)
O3 C29 1.416(3)
O3 C26 1.463(2)
O3 C30 1.702(9)
O3 Li1 1.942(3)
N1 C25 1.467(2)
N1 C12 1.475(2)
N1 C13 1.475(2)
N1 Li1 2.018(3)
N2 C38 1.337(3)
N2 C34 1.337(3)
N2 Li2 2.143(4)
N3 C48 1.192(14)
N3 C39 1.318(7)
N3 C44 1.381(9)
N3 C43 1.410(9)
N3 Li2 2.056(4)
C1 C11 1.420(3)
C1 C2 1.427(2)
C1 Li1 2.620(3)
C2 C7 1.396(2)
C2 C3 1.533(3)
C3 C6 1.536(3)
C3 C4 1.537(3)
C3 C5 1.543(3)
C4 H4A 0.9800
C4 H4B 0.9800
C4 H4C 0.9800
C5 H5A 0.9800
C5 H5B 0.9800
C5 H5C 0.9800
C6 H6A 0.9800
C6 H6B 0.9800
C6 H6C 0.9800
C7 C8 1.396(3)
C7 H7 0.9500
C8 C10 1.382(3)
C8 C9 1.507(3)
C9 H9A 0.9800
C9 H9B 0.9800
C9 H9C 0.9800
C10 C11 1.388(2)
C10 H10 0.9500
C11 C12 1.502(2)
C12 H12A 0.9900
C12 H12B 0.9900
C13 C14 1.503(2)
C13 H13A 0.9900
C13 H13B 0.9900
C14 C15 1.390(2)
C14 C24 1.422(2)
C15 C16 1.386(3)
C15 H15 0.9500
C16 C18 1.392(3)
C16 C17 1.506(3)
C17 H17A 0.9800
C17 H17B 0.9800
C17 H17C 0.9800
C18 C19 1.392(2)
C18 H18 0.9500
C19 C24 1.432(2)
C19 C20 1.534(3)
C20 C23 1.532(3)
C20 C21 1.534(3)
C20 C22 1.540(3)
C21 H21A 0.9800
C21 H21B 0.9800
C21 H21C 0.9800
C22 H22A 0.9800
C22 H22B 0.9800
C22 H22C 0.9800
C23 H23A 0.9800
C23 H23B 0.9800
C23 H23C 0.9800
C24 Li1 2.690(3)
C25 C30 1.470(9)
C25 C26 1.536(3)
C25 Li1 2.773(3)
C25 H25A 0.9900
C25 H25B 0.9900
C26 C27 1.523(3)
C26 Li1 2.734(4)
C26 H26 1.0000
C27 C28 1.523(4)
C27 H27A 0.9900
C27 H27B 0.9900
C28 C29 1.492(4)
C28 H28A 0.9900
C28 H28B 0.9900
C29 H29A 0.9900
C29 H29B 0.9900
C30 C31 1.523(14)
C30 H30 1.0000
C31 C32 1.515(16)
C31 H31A 0.9900
C31 H31B 0.9900
C32 C33 1.500(16)
C32 H32A 0.9900
C32 H32B 0.9900
C33 H33A 0.9900
C33 H33B 0.9900
C34 C35 1.372(3)
C34 H34 0.9500
C35 C36 1.381(3)
C35 H35 0.9500
C36 C37 1.378(3)
C36 H36 0.9500
C37 C38 1.373(3)
C37 H37 0.9500
C38 H38 0.9500
C39 C40 1.379(8)
C39 H39 0.9500
C40 C41 1.347(9)
C40 H40 0.9500
C41 C42 1.392(7)
C41 H41 0.9500
C42 C43 1.359(9)
C42 H42 0.9500
C43 H43 0.9500
C44 C45 1.379(9)
C44 H44 0.9500
C45 C46 1.352(11)
C45 H45 0.9500
C46 C47 1.349(14)
C46 H46 0.9500
C47 C48 1.410(14)
C47 H47 0.9500
C48 H48 0.9500
Li1 Li2 2.394(4)

loop_
_geom_torsion_atom_site_label_1
_geom_torsion_atom_site_label_2
_geom_torsion_atom_site_label_3
_geom_torsion_atom_site_label_4
_geom_torsion
Li1 O1 C1 C11 -52.15(19)
Li2 O1 C1 C11 59.2(7)
Li1 O1 C1 C2 128.05(17)
Li2 O1 C1 C2 -120.6(7)
Li2 O1 C1 Li1 111.3(7)
O1 C1 C2 C7 -175.20(15)
C11 C1 C2 C7 5.0(2)
Li1 C1 C2 C7 -119.6(2)
O1 C1 C2 C3 5.1(2)
C11 C1 C2 C3 -174.74(15)
Li1 C1 C2 C3 60.7(3)
C7 C2 C3 C6 -3.4(2)
C1 C2 C3 C6 176.37(16)
C7 C2 C3 C4 116.57(18)
C1 C2 C3 C4 -63.7(2)
C7 C2 C3 C5 -122.47(18)
C1 C2 C3 C5 57.3(2)
C1 C2 C7 C8 0.2(3)
C3 C2 C7 C8 179.94(17)
C2 C7 C8 C10 -3.9(3)
C2 C7 C8 C9 175.74(17)
C7 C8 C10 C11 2.3(3)
C9 C8 C10 C11 -177.34(17)
C8 C10 C11 C1 2.9(3)
C8 C10 C11 C12 -172.58(16)
O1 C1 C11 C10 173.59(15)
C2 C1 C11 C10 -6.6(2)
Li1 C1 C11 C10 140.41(16)
O1 C1 C11 C12 -10.8(2)
C2 C1 C11 C12 168.96(15)
Li1 C1 C11 C12 -44.03(16)
C25 N1 C12 C11 77.5(2)
C13 N1 C12 C11 -153.99(16)
Li1 N1 C12 C11 -37.0(2)
C10 C11 C12 N1 -119.08(18)
C1 C11 C12 N1 65.3(2)
C25 N1 C13 C14 -65.2(2)
C12 N1 C13 C14 166.77(15)
Li1 N1 C13 C14 49.91(19)
N1 C13 C14 C15 121.85(17)
N1 C13 C14 C24 -62.2(2)
C24 C14 C15 C16 0.0(3)
C13 C14 C15 C16 175.96(16)
C14 C15 C16 C18 0.7(3)
C14 C15 C16 C17 -178.23(18)
C15 C16 C18 C19 -0.6(3)
C17 C16 C18 C19 178.37(18)
C16 C18 C19 C24 -0.3(3)
C16 C18 C19 C20 -179.53(17)
C18 C19 C20 C23 -117.45(18)
C24 C19 C20 C23 63.3(2)
C18 C19 C20 C21 1.6(2)
C24 C19 C20 C21 -177.56(17)
C18 C19 C20 C22 121.00(18)
C24 C19 C20 C22 -58.2(2)
Li1 O2 C24 C14 49.7(2)
Li2 O2 C24 C14 -57.1(3)
Li1 O2 C24 C19 -130.07(17)
Li2 O2 C24 C19 123.2(3)
Li2 O2 C24 Li1 -106.8(3)
C15 C14 C24 O2 179.27(15)
C13 C14 C24 O2 3.4(2)
C15 C14 C24 C19 -1.0(2)
C13 C14 C24 C19 -176.85(15)
C15 C14 C24 Li1 -151.59(15)
C13 C14 C24 Li1 32.51(16)
C18 C19 C24 O2 -179.17(15)
C20 C19 C24 O2 0.1(2)
C18 C19 C24 C14 1.1(2)
C20 C19 C24 C14 -179.71(15)
C18 C19 C24 Li1 131.95(19)
C20 C19 C24 Li1 -48.8(3)
C12 N1 C25 C30 -149.7(4)
C13 N1 C25 C30 83.8(4)
Li1 N1 C25 C30 -33.3(4)
C12 N1 C25 C26 -87.09(18)
C13 N1 C25 C26 146.40(15)
Li1 N1 C25 C26 29.32(18)
C12 N1 C25 Li1 -116.41(17)
C13 N1 C25 Li1 117.09(17)
C33 O3 C26 C27 -23.9(10)
C29 O3 C26 C27 13.8(3)
C30 O3 C26 C27 71.6(4)
Li1 O3 C26 C27 163.68(19)
C33 O3 C26 C25 -143.8(10)
C29 O3 C26 C25 -106.1(3)
C30 O3 C26 C25 -48.3(4)
Li1 O3 C26 C25 43.8(2)
C33 O3 C26 Li1 172.4(10)
C29 O3 C26 Li1 -149.9(3)
C30 O3 C26 Li1 -92.1(4)
N1 C25 C26 O3 -50.5(2)
C30 C25 C26 O3 55.8(4)
Li1 C25 C26 O3 -29.25(13)
N1 C25 C26 C27 -164.49(18)
C30 C25 C26 C27 -58.2(5)
Li1 C25 C26 C27 -143.3(2)
N1 C25 C26 Li1 -21.23(13)
C30 C25 C26 Li1 85.0(4)
O3 C26 C27 C28 -30.2(3)
C25 C26 C27 C28 85.7(2)
Li1 C26 C27 C28 -11.0(4)
C26 C27 C28 C29 35.4(3)
C33 O3 C29 C28 94.7(11)
C26 O3 C29 C28 9.0(4)
C30 O3 C29 C28 -34.7(4)
Li1 O3 C29 C28 -129.8(3)
C27 C28 C29 O3 -28.0(4)
N1 C25 C30 C31 160.6(6)
C26 C25 C30 C31 59.5(7)
Li1 C25 C30 C31 137.1(8)
N1 C25 C30 O3 57.7(5)
C26 C25 C30 O3 -43.4(3)
Li1 C25 C30 O3 34.2(3)
C33 O3 C30 C25 147.2(9)
C29 O3 C30 C25 175.3(5)
C26 O3 C30 C25 49.0(4)
Li1 O3 C30 C25 -52.7(5)
C33 O3 C30 C31 31.0(11)
C29 O3 C30 C31 59.1(7)
C26 O3 C30 C31 -67.2(7)
Li1 O3 C30 C31 -169.0(7)
C25 C30 C31 C32 -99.2(10)
O3 C30 C31 C32 4.3(11)
C30 C31 C32 C33 -31.8(13)
C29 O3 C33 C32 -104.1(16)
C26 O3 C33 C32 1.9(14)
C30 O3 C33 C32 -53.0(13)
Li1 O3 C33 C32 167.6(9)
C31 C32 C33 O3 56.8(15)
C38 N2 C34 C35 0.8(3)
Li2 N2 C34 C35 -167.8(2)
N2 C34 C35 C36 -0.4(3)
C34 C35 C36 C37 -0.5(3)
C35 C36 C37 C38 1.0(4)
C34 N2 C38 C37 -0.2(3)
Li2 N2 C38 C37 166.9(2)
C36 C37 C38 N2 -0.7(4)
C48 N3 C39 C40 -7.0(11)
C44 N3 C39 C40 160(2)
C43 N3 C39 C40 0.3(10)
Li2 N3 C39 C40 -164.1(6)
N3 C39 C40 C41 0.8(12)
C39 C40 C41 C42 -2.4(11)
C40 C41 C42 C43 2.9(11)
C41 C42 C43 N3 -1.8(11)
C48 N3 C43 C42 27(3)
C39 N3 C43 C42 0.2(10)
C44 N3 C43 C42 -11.3(13)
Li2 N3 C43 C42 167.4(6)
C48 N3 C44 C45 1.5(13)
C39 N3 C44 C45 -14.0(11)
C43 N3 C44 C45 13.2(14)
Li2 N3 C44 C45 -165.6(7)
N3 C44 C45 C46 -3.3(14)
C44 C45 C46 C47 2.3(16)
C45 C46 C47 C48 0.5(17)
C39 N3 C48 C47 7.7(13)
C44 N3 C48 C47 1.5(16)
C43 N3 C48 C47 -148(4)
Li2 N3 C48 C47 166.4(8)
C46 C47 C48 N3 -2.5(18)
C24 O2 Li1 O1 -146.92(14)
Li2 O2 Li1 O1 3.68(15)
C24 O2 Li1 O3 49.5(2)
Li2 O2 Li1 O3 -159.9(2)
C24 O2 Li1 N1 -45.81(17)
Li2 O2 Li1 N1 104.79(15)
C24 O2 Li1 Li2 -150.60(17)
C24 O2 Li1 C1 -136.89(18)
Li2 O2 Li1 C1 13.7(2)
Li2 O2 Li1 C24 150.60(17)
C24 O2 Li1 C26 13.7(3)
Li2 O2 Li1 C26 164.3(2)
C24 O2 Li1 C25 -16.38(19)
Li2 O2 Li1 C25 134.23(16)
C1 O1 Li1 O2 164.43(14)
Li2 O1 Li1 O2 -3.74(15)
C1 O1 Li1 O3 -34.8(3)
Li2 O1 Li1 O3 157.0(3)
C1 O1 Li1 N1 61.66(16)
Li2 O1 Li1 N1 -106.51(15)
C1 O1 Li1 Li2 168.17(17)
Li2 O1 Li1 C1 -168.17(17)
C1 O1 Li1 C24 146.83(16)
Li2 O1 Li1 C24 -21.33(18)
C1 O1 Li1 C26 0.4(2)
Li2 O1 Li1 C26 -167.76(19)
C1 O1 Li1 C25 37.75(19)
Li2 O1 Li1 C25 -130.42(17)
C33 O3 Li1 O2 69.4(19)
C29 O3 Li1 O2 15.2(4)
C26 O3 Li1 O2 -124.95(19)
C30 O3 Li1 O2 -70.2(4)
C33 O3 Li1 O1 -88.6(19)
C29 O3 Li1 O1 -142.8(3)
C26 O3 Li1 O1 77.0(3)
C30 O3 Li1 O1 131.7(4)
C33 O3 Li1 N1 171.0(19)
C29 O3 Li1 N1 116.8(3)
C26 O3 Li1 N1 -23.38(17)
C30 O3 Li1 N1 31.4(3)
C33 O3 Li1 Li2 6(2)
C29 O3 Li1 Li2 -47.8(7)
C26 O3 Li1 Li2 172.0(6)
C30 O3 Li1 Li2 -133.3(6)
C33 O3 Li1 C1 -105.5(19)
C29 O3 Li1 C1 -159.7(3)
C26 O3 Li1 C1 60.08(18)
C30 O3 Li1 C1 114.8(3)
C33 O3 Li1 C24 90.0(19)
C29 O3 Li1 C24 35.8(3)
C26 O3 Li1 C24 -104.39(15)
C30 O3 Li1 C24 -49.7(3)
C33 O3 Li1 C26 -165.6(19)
C29 O3 Li1 C26 140.2(3)
C30 O3 Li1 C26 54.7(3)
C33 O3 Li1 C25 168.9(19)
C29 O3 Li1 C25 114.7(3)
C26 O3 Li1 C25 -25.45(12)
C30 O3 Li1 C25 29.3(3)
C25 N1 Li1 O2 118.00(14)
C12 N1 Li1 O2 -121.86(14)
C13 N1 Li1 O2 -3.34(17)
C25 N1 Li1 O1 -136.38(13)
C12 N1 Li1 O1 -16.24(17)
C13 N1 Li1 O1 102.29(15)
C25 N1 Li1 O3 -3.44(15)
C12 N1 Li1 O3 116.70(14)
C13 N1 Li1 O3 -124.78(14)
C25 N1 Li1 Li2 171.68(15)
C12 N1 Li1 Li2 -68.18(18)
C13 N1 Li1 Li2 50.34(18)
C25 N1 Li1 C1 -110.89(12)
C12 N1 Li1 C1 9.25(13)
C13 N1 Li1 C1 127.78(12)
C25 N1 Li1 C24 98.88(12)
C12 N1 Li1 C24 -140.98(12)
C13 N1 Li1 C24 -22.45(13)
C25 N1 Li1 C26 -16.92(11)
C12 N1 Li1 C26 103.21(13)
C13 N1 Li1 C26 -138.26(13)
C12 N1 Li1 C25 120.14(16)
C13 N1 Li1 C25 -121.34(16)
O1 C1 Li1 O2 -20.36(19)
C11 C1 Li1 O2 116.2(2)
C2 C1 Li1 O2 -110.7(2)
C11 C1 Li1 O1 136.56(18)
C2 C1 Li1 O1 -90.3(2)
O1 C1 Li1 O3 153.9(2)
C11 C1 Li1 O3 -69.56(16)
C2 C1 Li1 O3 63.6(3)
O1 C1 Li1 N1 -118.83(17)
C11 C1 Li1 N1 17.73(12)
C2 C1 Li1 N1 150.88(19)
O1 C1 Li1 Li2 -9.36(13)
C11 C1 Li1 Li2 127.19(14)
C2 C1 Li1 Li2 -99.7(2)
O1 C1 Li1 C24 -54.8(2)
C11 C1 Li1 C24 81.8(3)
C2 C1 Li1 C24 -145.1(2)
O1 C1 Li1 C26 -179.65(17)
C11 C1 Li1 C26 -43.09(12)
C2 C1 Li1 C26 90.1(2)
O1 C1 Li1 C25 -147.57(17)
C11 C1 Li1 C25 -11.01(12)
C2 C1 Li1 C25 122.1(2)
C14 C24 Li1 O2 -138.74(18)
C19 C24 Li1 O2 83.6(2)
O2 C24 Li1 O1 40.57(17)
C14 C24 Li1 O1 -98.17(19)
C19 C24 Li1 O1 124.1(2)
O2 C24 Li1 O3 -138.2(2)
C14 C24 Li1 O3 83.06(15)
C19 C24 Li1 O3 -54.6(2)
O2 C24 Li1 N1 134.48(18)
C14 C24 Li1 N1 -4.26(12)
C19 C24 Li1 N1 -141.96(19)
O2 C24 Li1 Li2 23.58(14)
C14 C24 Li1 Li2 -115.16(14)
C19 C24 Li1 Li2 107.1(2)
O2 C24 Li1 C1 69.7(3)
C14 C24 Li1 C1 -69.0(3)
C19 C24 Li1 C1 153.3(2)
O2 C24 Li1 C26 -169.73(19)
C14 C24 Li1 C26 51.54(14)
C19 C24 Li1 C26 -86.2(2)
O2 C24 Li1 C25 164.94(17)
C14 C24 Li1 C25 26.20(12)
C19 C24 Li1 C25 -111.5(2)
O3 C26 Li1 O2 77.5(2)
C27 C26 Li1 O2 49.6(4)
C25 C26 Li1 O2 -59.4(2)
O3 C26 Li1 O1 -124.3(2)
C27 C26 Li1 O1 -152.2(3)
C25 C26 Li1 O1 98.80(18)
C27 C26 Li1 O3 -27.9(3)
C25 C26 Li1 O3 -136.9(2)
O3 C26 Li1 N1 153.04(19)
C27 C26 Li1 N1 125.1(3)
C25 C26 Li1 N1 16.18(11)
O3 C26 Li1 Li2 -169.5(7)
C27 C26 Li1 Li2 162.6(6)
C25 C26 Li1 Li2 53.7(7)
O3 C26 Li1 C1 -124.13(18)
C27 C26 Li1 C1 -152.0(3)
C25 C26 Li1 C1 99.00(13)
O3 C26 Li1 C24 83.92(17)
C27 C26 Li1 C24 56.0(4)
C25 C26 Li1 C24 -52.95(14)
O3 C26 Li1 C25 136.9(2)
C27 C26 Li1 C25 109.0(4)
N1 C25 Li1 O2 -70.66(16)
C30 C25 Li1 O2 78.5(4)
C26 C25 Li1 O2 137.75(17)
N1 C25 Li1 O1 51.53(16)
C30 C25 Li1 O1 -159.3(4)
C26 C25 Li1 O1 -100.07(18)
N1 C25 Li1 O3 175.96(18)
C30 C25 Li1 O3 -34.8(4)
C26 C25 Li1 O3 24.37(12)
C30 C25 Li1 N1 149.2(4)
C26 C25 Li1 N1 -151.59(18)
N1 C25 Li1 Li2 -12.0(2)
C30 C25 Li1 Li2 137.2(4)
C26 C25 Li1 Li2 -163.5(2)
N1 C25 Li1 C1 68.92(13)
C30 C25 Li1 C1 -141.9(4)
C26 C25 Li1 C1 -82.67(13)
N1 C25 Li1 C24 -77.98(13)
C30 C25 Li1 C24 71.2(4)
C26 C25 Li1 C24 130.42(13)
N1 C25 Li1 C26 151.59(18)
C30 C25 Li1 C26 -59.2(4)
C1 O1 Li2 O2 -110.8(7)
Li1 O1 Li2 O2 3.56(14)
C1 O1 Li2 N3 23.3(8)
Li1 O1 Li2 N3 137.6(2)
C1 O1 Li2 N2 135.1(7)
Li1 O1 Li2 N2 -110.64(17)
C1 O1 Li2 Li1 -114.3(7)
C24 O2 Li2 O1 112.4(3)
Li1 O2 Li2 O1 -3.61(15)
C24 O2 Li2 N3 -13.1(4)
Li1 O2 Li2 N3 -129.2(2)
C24 O2 Li2 N2 -132.9(3)
Li1 O2 Li2 N2 111.12(17)
C24 O2 Li2 Li1 116.0(3)
C48 N3 Li2 O1 13.5(9)
C39 N3 Li2 O1 164.7(5)
C44 N3 Li2 O1 179.6(5)
C43 N3 Li2 O1 0.6(5)
C48 N3 Li2 O2 134.3(8)
C39 N3 Li2 O2 -74.6(5)
C44 N3 Li2 O2 -59.6(6)
C43 N3 Li2 O2 121.3(4)
C48 N3 Li2 N2 -102.9(8)
C39 N3 Li2 N2 48.2(5)
C44 N3 Li2 N2 63.2(5)
C43 N3 Li2 N2 -115.9(4)
C48 N3 Li2 Li1 67.6(9)
C39 N3 Li2 Li1 -141.3(5)
C44 N3 Li2 Li1 -126.3(6)
C43 N3 Li2 Li1 54.6(5)
C38 N2 Li2 O1 -95.4(2)
C34 N2 Li2 O1 71.7(2)
C38 N2 Li2 O2 155.72(18)
C34 N2 Li2 O2 -37.1(2)
C38 N2 Li2 N3 22.5(2)
C34 N2 Li2 N3 -170.33(16)
C38 N2 Li2 Li1 -150.56(19)
C34 N2 Li2 Li1 16.6(2)
O2 Li1 Li2 O1 175.42(19)
O3 Li1 Li2 O1 -110.1(6)
N1 Li1 Li2 O1 86.09(15)
C1 Li1 Li2 O1 5.81(8)
C24 Li1 Li2 O1 162.25(15)
C26 Li1 Li2 O1 52.0(7)
C25 Li1 Li2 O1 92.5(2)
O1 Li1 Li2 O2 -175.42(19)
O3 Li1 Li2 O2 74.5(6)
N1 Li1 Li2 O2 -89.33(16)
C1 Li1 Li2 O2 -169.61(15)
C24 Li1 Li2 O2 -13.17(8)
C26 Li1 Li2 O2 -123.4(7)
C25 Li1 Li2 O2 -82.9(2)
O2 Li1 Li2 N3 99.0(3)
O1 Li1 Li2 N3 -76.5(3)
O3 Li1 Li2 N3 173.5(5)
N1 Li1 Li2 N3 9.6(3)
C1 Li1 Li2 N3 -70.7(3)
C24 Li1 Li2 N3 85.8(3)
C26 Li1 Li2 N3 -24.4(9)
C25 Li1 Li2 N3 16.0(4)
O2 Li1 Li2 N2 -91.55(18)
O1 Li1 Li2 N2 93.03(19)
O3 Li1 Li2 N2 -17.0(7)
N1 Li1 Li2 N2 179.12(15)
C1 Li1 Li2 N2 98.84(17)
C24 Li1 Li2 N2 -104.73(16)
C26 Li1 Li2 N2 145.1(6)
C25 Li1 Li2 N2 -174.48(16)
